data_7226689
loop_
_publ_author_name
'Niu, Meiju'
'Li, Zhen'
'Li, Xiao'
'Huang, Xianqiang'

_publ_section_title
;
 Two Chiral Alkanolamine Schiff base Cu (II) Complexes as Potential
 Anticancer Agents: Synthesis, Structure, DNA/protein Interactions and
 Cytotoxic Activity
;
_journal_name_full 'RSC Adv.'
_journal_paper_doi 10.1039/C6RA17830H
_journal_year 2016
_chemical_formula_sum 'C68 H72 Cl4 Cu4 N4 O12'
_chemical_formula_weight 1533.25
_chemical_melting_point 427
_chemical_name_systematic 'Complex 2'
_space_group_crystal_system monoclinic
_space_group_IT_number 5
_space_group_name_Hall 'C 2y'
_space_group_name_H-M_alt 'C 1 2 1'
_symmetry_space_group_name_Hall 'C 2y'
_symmetry_space_group_name_H-M 'C 1 2 1'
_atom_sites_solution_hydrogens mixed
_audit_block_doi 10.5517/cc143cp9
_audit_creation_method SHELXL-2014/7
_audit_update_record
;
2016-09-27 deposited with the CCDC.
2016-09-30 downloaded from the CCDC.
;
_cell_angle_alpha 90
_cell_angle_beta 113.779(2)
_cell_angle_gamma 90
_cell_formula_units_Z 2
_cell_length_a 23.210(2)
_cell_length_b 14.8103(12)
_cell_length_c 11.4882(9)
_cell_measurement_reflns_used 734
_cell_measurement_temperature 293(2)
_cell_measurement_theta_max 17.0660
_cell_measurement_theta_min 3.1750
_cell_volume 3613.8(5)
_computing_cell_refinement 'Bruker FRAMBO'
_computing_data_collection 'Bruker FRAMBO'
_computing_data_reduction 'Bruker SAINT'
_computing_molecular_graphics 'Bruker SHELXTL'
_computing_publication_material 'Bruker SHELXTL'
_computing_structure_refinement 'SHELXL-2014/7 (Sheldrick, 2014)'
_computing_structure_solution 'SHELXS-97 (Sheldrick, 1990)'
_diffrn_ambient_temperature 293(2)
_diffrn_measured_fraction_theta_full 0.987
_diffrn_measured_fraction_theta_max 0.987
_diffrn_measurement_device_type 'multiwire proportional'
_diffrn_measurement_method 'phi and omega scans'
_diffrn_radiation_type MoK\a
_diffrn_radiation_wavelength 0.71073
_diffrn_reflns_av_R_equivalents 0.1086
_diffrn_reflns_av_unetI/netI 0.2336
_diffrn_reflns_Laue_measured_fraction_full 0.987
_diffrn_reflns_Laue_measured_fraction_max 0.987
_diffrn_reflns_limit_h_max 27
_diffrn_reflns_limit_h_min -25
_diffrn_reflns_limit_k_max 16
_diffrn_reflns_limit_k_min -17
_diffrn_reflns_limit_l_max 4
_diffrn_reflns_limit_l_min -13
_diffrn_reflns_number 6617
_diffrn_reflns_point_group_measured_fraction_full 0.831
_diffrn_reflns_point_group_measured_fraction_max 0.831
_diffrn_reflns_theta_full 25.018
_diffrn_reflns_theta_max 25.018
_diffrn_reflns_theta_min 2.840
_exptl_absorpt_coefficient_mu 1.368
_exptl_crystal_colour blue
_exptl_crystal_density_diffrn 1.409
_exptl_crystal_description block
_exptl_crystal_F_000 1576
_exptl_crystal_recrystallization_method 'Re-crystallisation from solvent'
_exptl_crystal_size_max 0.460
_exptl_crystal_size_mid 0.160
_exptl_crystal_size_min 0.140
_refine_diff_density_max 0.855
_refine_diff_density_min -0.518
_refine_diff_density_rms 0.082
_refine_ls_abs_structure_details
;
 Flack x determined using 516 quotients [(I+)-(I-)]/[(I+)+(I-)]
 (Parsons, Flack and Wagner, Acta Cryst. B69 (2013) 249-259).
;
_refine_ls_abs_structure_Flack 0.05(4)
_refine_ls_extinction_method none
_refine_ls_goodness_of_fit_ref 0.839
_refine_ls_hydrogen_treatment constr
_refine_ls_matrix_type full
_refine_ls_number_parameters 367
_refine_ls_number_reflns 5329
_refine_ls_number_restraints 51
_refine_ls_restrained_S_all 0.840
_refine_ls_R_factor_all 0.1748
_refine_ls_R_factor_gt 0.0801
_refine_ls_shift/su_max 0.000
_refine_ls_shift/su_mean 0.000
_refine_ls_structure_factor_coef Fsqd
_refine_ls_weighting_details 'w=1/[\s^2^(Fo^2^)] where P=(Fo^2^+2Fc^2^)/3'
_refine_ls_weighting_scheme calc
_refine_ls_wR_factor_gt 0.1251
_refine_ls_wR_factor_ref 0.1621
_reflns_Friedel_coverage 0.615
_reflns_Friedel_fraction_full 0.661
_reflns_Friedel_fraction_max 0.660
_reflns_number_gt 2236
_reflns_number_total 5329
_reflns_threshold_expression 'I > 2\s(I)'
_cod_data_source_file c6ra17830h2.cif
_cod_data_source_block 140412a
_cod_database_code 7226689
_shelx_shelxl_version_number 2014/7
_shelx_space_group_comment
;
The symmetry employed for this shelxl refinement is uniquely defined
by the following loop, which should always be used as a source of
symmetry information in preference to the above space-group names.
They are only intended as comments.
;
_shelx_estimated_absorpt_t_min 0.572
_shelx_estimated_absorpt_t_max 0.832

loop_
_space_group_symop_operation_xyz
'x, y, z'
'-x, y, -z'
'x+1/2, y+1/2, z'
'-x+1/2, y+1/2, -z'

loop_
_atom_site_label
_atom_site_type_symbol
_atom_site_fract_x
_atom_site_fract_y
_atom_site_fract_z
_atom_site_U_iso_or_equiv
_atom_site_adp_type
_atom_site_occupancy
_atom_site_site_symmetry_order
_atom_site_calc_flag
_atom_site_refinement_flags_posn
_atom_site_refinement_flags_adp
Cu1 Cu -0.01137(10) -0.03533(12) 0.1445(2) 0.0611(6) Uani 1 1 d . .
Cu2 Cu 0.07895(10) 0.10536(13) 0.09128(19) 0.0602(6) Uani 1 1 d . .
N1 N 0.0269(7) -0.1432(9) 0.2227(13) 0.063(4) Uani 1 1 d . .
N2 N 0.0839(7) 0.2277(8) 0.0362(13) 0.061(4) Uani 1 1 d . U
O1 O -0.0909(5) -0.0577(9) 0.1556(11) 0.076(4) Uani 1 1 d . .
O2 O 0.0628(5) -0.0222(8) 0.1152(10) 0.059(3) Uani 1 1 d . .
O3 O 0.1199(6) 0.1337(7) 0.2657(11) 0.072(4) Uani 1 1 d . .
O4 O 0.0311(5) 0.0865(7) -0.0889(10) 0.064(3) Uani 1 1 d . .
O5 O 0.0527(7) 0.0457(11) 0.3859(16) 0.127(6) Uani 1 1 d . U
H5C H 0.0776 0.0551 0.3475 0.152 Uiso 1 1 d R U
O6 O 0.1719(8) 0.0608(10) 0.0412(16) 0.121(6) Uani 1 1 d . .
H6C H 0.1638 0.0270 -0.0282 0.145 Uiso 1 1 d R U
Cl1 Cl -0.1535(4) -0.3320(5) 0.4472(7) 0.149(3) Uani 1 1 d . .
Cl2 Cl 0.2345(3) 0.4718(3) 0.5178(5) 0.1041(19) Uani 1 1 d . .
C1 C -0.1026(6) -0.1211(8) 0.2230(11) 0.067(5) Uani 1 1 d G .
C2 C -0.1611(6) -0.1207(9) 0.2296(12) 0.087(7) Uani 1 1 d G .
H2 H -0.1904 -0.0762 0.1876 0.105 Uiso 1 1 calc R U
C3 C -0.1759(6) -0.1869(11) 0.2989(14) 0.109(8) Uani 1 1 d G .
H3 H -0.2150 -0.1866 0.3033 0.131 Uiso 1 1 calc R U
C4 C -0.1321(8) -0.2534(9) 0.3616(12) 0.101(7) Uani 1 1 d G U
C5 C -0.0737(7) -0.2538(8) 0.3550(12) 0.097(7) Uani 1 1 d G .
H5 H -0.0444 -0.2984 0.3970 0.117 Uiso 1 1 calc R U
C6 C -0.0589(5) -0.1877(9) 0.2857(13) 0.061(5) Uani 1 1 d G .
C7 C 0.0025(8) -0.1980(12) 0.2861(17) 0.062(5) Uani 1 1 d . .
H7 H 0.0274 -0.2453 0.3331 0.075 Uiso 1 1 calc R U
C8 C 0.0872(8) -0.1651(12) 0.2276(17) 0.066(5) Uani 1 1 d . .
H8 H 0.1131 -0.1912 0.3107 0.079 Uiso 1 1 calc R U
C9 C 0.0833(8) -0.2286(11) 0.1263(17) 0.067(5) Uani 1 1 d . .
H9A H 0.0649 -0.1976 0.0452 0.080 Uiso 1 1 calc R U
H9B H 0.0553 -0.2776 0.1247 0.080 Uiso 1 1 calc R U
C10 C 0.1467(4) -0.2689(7) 0.1404(12) 0.067(5) Uani 1 1 d G .
C11 C 0.1721(6) -0.3400(7) 0.2247(11) 0.061(5) Uani 1 1 d G .
H11 H 0.1510 -0.3620 0.2724 0.073 Uiso 1 1 calc R U
C12 C 0.2291(6) -0.3780(7) 0.2378(11) 0.077(6) Uani 1 1 d G .
H12 H 0.2461 -0.4256 0.2942 0.092 Uiso 1 1 calc R U
C13 C 0.2608(5) -0.3451(10) 0.1665(14) 0.110(9) Uani 1 1 d G .
H13 H 0.2989 -0.3705 0.1752 0.132 Uiso 1 1 calc R U
C14 C 0.2354(7) -0.2740(10) 0.0822(13) 0.098(7) Uani 1 1 d G .
H14 H 0.2565 -0.2520 0.0345 0.118 Uiso 1 1 calc R U
C15 C 0.1783(7) -0.2359(7) 0.0691(10) 0.075(6) Uani 1 1 d G .
H15 H 0.1613 -0.1884 0.0127 0.090 Uiso 1 1 calc R U
C16 C 0.1148(8) -0.0739(10) 0.2128(18) 0.079(6) Uani 1 1 d . .
H16A H 0.1309 -0.0416 0.2930 0.095 Uiso 1 1 calc R U
H16B H 0.1489 -0.0828 0.1858 0.095 Uiso 1 1 calc R U
C18 C 0.0865(13) 0.0062(19) 0.502(2) 0.180(15) Uani 1 1 d . .
H18A H 0.1025 0.0522 0.5657 0.270 Uiso 1 1 calc R U
H18B H 0.0598 -0.0339 0.5229 0.270 Uiso 1 1 calc R U
H18C H 0.1210 -0.0272 0.4973 0.270 Uiso 1 1 calc R U
C19 C 0.1467(5) 0.2106(6) 0.3198(11) 0.051(4) Uani 1 1 d G .
C20 C 0.1775(6) 0.2123(7) 0.4517(11) 0.083(6) Uani 1 1 d G .
H20 H 0.1797 0.1603 0.4986 0.100 Uiso 1 1 calc R U
C21 C 0.2051(6) 0.2918(10) 0.5134(9) 0.087(7) Uani 1 1 d G .
H21 H 0.2257 0.2929 0.6016 0.104 Uiso 1 1 calc R U
C22 C 0.2018(6) 0.3696(7) 0.4433(13) 0.068(5) Uani 1 1 d G .
C23 C 0.1710(6) 0.3679(6) 0.3115(13) 0.071(6) Uani 1 1 d G U
H23 H 0.1688 0.4199 0.2646 0.085 Uiso 1 1 calc R U
C24 C 0.1434(6) 0.2884(8) 0.2497(9) 0.064(5) Uani 1 1 d G U
C25 C 0.1144(8) 0.2961(10) 0.1115(15) 0.056(5) Uani 1 1 d . .
H25 H 0.1172 0.3508 0.0744 0.067 Uiso 1 1 calc R U
C26 C 0.0538(9) 0.2391(11) -0.1041(16) 0.069(5) Uani 1 1 d . U
H26 H 0.0101 0.2584 -0.1275 0.083 Uiso 1 1 calc R U
C27 C 0.0868(9) 0.3101(13) -0.1511(17) 0.081(6) Uani 1 1 d . .
H27A H 0.1317 0.3057 -0.0995 0.097 Uiso 1 1 calc R U
H27B H 0.0803 0.2946 -0.2375 0.097 Uiso 1 1 calc R U
C28 C 0.0687(8) 0.4027(7) -0.1506(16) 0.119(7) Uani 1 1 d G U
C29 C 0.1188(6) 0.4631(10) -0.1094(16) 0.130(7) Uani 1 1 d G U
H29 H 0.1594 0.4427 -0.0908 0.156 Uiso 1 1 calc R U
C30 C 0.1081(7) 0.5541(9) -0.0959(16) 0.141(8) Uani 1 1 d G U
H30 H 0.1416 0.5945 -0.0683 0.169 Uiso 1 1 calc R U
C31 C 0.0474(8) 0.5847(8) -0.1236(17) 0.138(8) Uani 1 1 d G U
H31 H 0.0402 0.6455 -0.1145 0.166 Uiso 1 1 calc R U
C32 C -0.0027(6) 0.5242(11) -0.1648(17) 0.149(8) Uani 1 1 d G U
H32 H -0.0433 0.5447 -0.1833 0.178 Uiso 1 1 calc R U
C33 C 0.0080(6) 0.4332(10) -0.1783(16) 0.158(8) Uani 1 1 d G U
H33 H -0.0255 0.3928 -0.2059 0.189 Uiso 1 1 calc R U
C34 C 0.0530(10) 0.1465(10) -0.1580(18) 0.078(6) Uani 1 1 d . .
H34A H 0.0252 0.1453 -0.2476 0.093 Uiso 1 1 calc R U
H34B H 0.0949 0.1295 -0.1489 0.093 Uiso 1 1 calc R U
C35 C 0.2326(12) 0.035(2) 0.117(3) 0.193(15) Uani 1 1 d . .
H35A H 0.2551 0.0227 0.0639 0.289 Uiso 1 1 calc R U
H35B H 0.2534 0.0818 0.1758 0.289 Uiso 1 1 calc R U
H35C H 0.2316 -0.0193 0.1623 0.289 Uiso 1 1 calc R U

loop_
_atom_site_aniso_label
_atom_site_aniso_U_11
_atom_site_aniso_U_22
_atom_site_aniso_U_33
_atom_site_aniso_U_23
_atom_site_aniso_U_13
_atom_site_aniso_U_12
Cu1 0.0589(13) 0.0581(12) 0.0704(15) 0.0034(12) 0.0303(11) 0.0057(12)
Cu2 0.0631(14) 0.0567(11) 0.0583(13) 0.0006(12) 0.0218(10) -0.0048(12)
N1 0.063(11) 0.064(9) 0.054(10) -0.006(8) 0.016(8) 0.006(8)
N2 0.091(12) 0.040(7) 0.055(8) 0.005(7) 0.033(8) 0.000(8)
O1 0.064(8) 0.099(10) 0.067(8) 0.012(8) 0.029(7) 0.003(8)
O2 0.037(6) 0.080(8) 0.060(7) 0.017(7) 0.019(5) -0.007(6)
O3 0.070(9) 0.083(9) 0.067(8) 0.002(7) 0.031(7) 0.000(7)
O4 0.076(8) 0.076(9) 0.052(7) -0.012(6) 0.039(6) -0.037(7)
O5 0.106(10) 0.154(10) 0.124(10) 0.035(9) 0.050(8) 0.003(8)
O6 0.080(11) 0.161(16) 0.131(14) 0.005(11) 0.052(10) -0.023(11)
Cl1 0.157(7) 0.174(6) 0.151(6) 0.006(5) 0.098(5) -0.084(5)
Cl2 0.116(4) 0.080(3) 0.087(4) -0.023(3) 0.011(3) -0.017(4)
C1 0.061(13) 0.077(13) 0.080(15) -0.007(11) 0.046(12) 0.004(11)
C2 0.062(15) 0.100(14) 0.105(18) -0.031(14) 0.039(13) -0.021(12)
C3 0.109(19) 0.137(19) 0.12(2) -0.022(16) 0.084(17) -0.059(18)
C4 0.116(13) 0.111(12) 0.092(11) -0.001(10) 0.057(10) -0.030(10)
C5 0.094(17) 0.115(16) 0.103(17) -0.016(14) 0.061(14) -0.047(14)
C6 0.062(13) 0.068(12) 0.065(12) -0.016(10) 0.038(10) -0.014(11)
C7 0.035(10) 0.076(12) 0.066(13) -0.023(10) 0.010(9) -0.002(10)
C8 0.049(12) 0.075(13) 0.065(13) -0.010(11) 0.016(10) 0.000(10)
C9 0.039(11) 0.081(13) 0.082(14) -0.012(11) 0.026(10) -0.018(9)
C10 0.069(14) 0.053(10) 0.070(13) 0.002(10) 0.019(11) -0.014(10)
C11 0.048(11) 0.051(10) 0.080(14) -0.009(9) 0.021(10) -0.003(9)
C12 0.072(14) 0.062(12) 0.091(15) 0.003(11) 0.027(12) 0.034(12)
C13 0.044(13) 0.124(19) 0.17(3) -0.051(17) 0.048(15) 0.024(13)
C14 0.059(15) 0.124(18) 0.13(2) -0.011(17) 0.059(14) 0.018(14)
C15 0.093(17) 0.063(12) 0.074(14) 0.029(10) 0.038(12) 0.001(11)
C16 0.059(12) 0.059(11) 0.115(18) -0.009(12) 0.033(12) -0.019(11)
C18 0.20(3) 0.24(3) 0.079(19) 0.08(2) 0.03(2) -0.06(3)
C19 0.037(10) 0.055(10) 0.047(11) 0.001(9) 0.001(8) 0.009(8)
C20 0.080(15) 0.100(16) 0.063(14) 0.011(12) 0.020(11) -0.001(13)
C21 0.091(15) 0.080(12) 0.049(12) -0.008(11) -0.015(10) -0.007(12)
C22 0.041(11) 0.089(14) 0.064(13) -0.003(11) 0.010(9) -0.013(11)
C23 0.061(13) 0.049(10) 0.106(17) 0.024(9) 0.037(12) -0.002(9)
C24 0.083(14) 0.059(10) 0.054(11) 0.019(9) 0.033(10) 0.025(10)
C25 0.060(12) 0.044(9) 0.055(11) 0.010(9) 0.015(9) 0.008(9)
C26 0.061(13) 0.073(12) 0.065(10) 0.035(11) 0.018(10) -0.007(10)
C27 0.060(13) 0.108(15) 0.063(13) 0.000(12) 0.013(11) -0.003(12)
C28 0.084(14) 0.082(13) 0.205(18) -0.023(13) 0.074(15) -0.032(12)
C29 0.110(14) 0.083(12) 0.207(17) -0.051(14) 0.074(14) -0.038(13)
C30 0.117(16) 0.086(13) 0.221(18) -0.067(13) 0.070(16) -0.021(12)
C31 0.118(17) 0.081(14) 0.219(18) -0.036(13) 0.072(16) -0.003(12)
C32 0.121(16) 0.076(12) 0.243(19) -0.014(16) 0.068(16) 0.003(13)
C33 0.107(14) 0.098(14) 0.255(18) 0.008(16) 0.060(16) -0.009(14)
C34 0.113(17) 0.052(11) 0.092(15) -0.025(10) 0.066(14) -0.042(11)
C35 0.08(2) 0.24(3) 0.26(4) 0.07(3) 0.08(2) -0.03(2)

loop_
_atom_type_symbol
_atom_type_description
_atom_type_scat_dispersion_real
_atom_type_scat_dispersion_imag
_atom_type_scat_source
C C 0.0033 0.0016 'International Tables Vol C Tables 4.2.6.8 and 6.1.1.4'
H H 0.0000 0.0000 'International Tables Vol C Tables 4.2.6.8 and 6.1.1.4'
N N 0.0061 0.0033 'International Tables Vol C Tables 4.2.6.8 and 6.1.1.4'
O O 0.0106 0.0060 'International Tables Vol C Tables 4.2.6.8 and 6.1.1.4'
Cl Cl 0.1484 0.1585 'International Tables Vol C Tables 4.2.6.8 and 6.1.1.4'
Cu Cu 0.3201 1.2651 'International Tables Vol C Tables 4.2.6.8 and 6.1.1.4'

loop_
_geom_angle_atom_site_label_1
_geom_angle_atom_site_label_2
_geom_angle_atom_site_label_3
_geom_angle
_geom_angle_site_symmetry_1
_geom_angle_site_symmetry_3
N1 Cu1 O2 83.3(6) . .
N1 Cu1 O4 166.3(6) . 2
O2 Cu1 O4 87.5(5) . 2
N1 Cu1 O1 95.9(7) . .
O2 Cu1 O1 173.0(5) . .
O4 Cu1 O1 94.4(5) 2 .
N1 Cu1 O5 86.1(5) . .
O2 Cu1 O5 88.6(5) . .
O4 Cu1 O5 83.5(5) 2 .
O1 Cu1 O5 98.4(5) . .
O3 Cu2 O4 174.1(5) . .
O3 Cu2 N2 93.9(5) . .
O4 Cu2 N2 82.5(5) . .
O3 Cu2 O2 96.2(5) . .
O4 Cu2 O2 87.2(5) . .
N2 Cu2 O2 169.6(5) . .
O3 Cu2 O6 100.9(6) . .
O4 Cu2 O6 83.9(5) . .
N2 Cu2 O6 90.1(5) . .
O2 Cu2 O6 90.5(5) . .
C7 N1 C8 117.5(15) . .
C7 N1 Cu1 123.2(14) . .
C8 N1 Cu1 119.0(13) . .
C25 N2 C26 120.8(13) . .
C25 N2 Cu2 125.7(11) . .
C26 N2 Cu2 113.4(11) . .
C1 O1 Cu1 126.4(10) . .
C16 O2 Cu1 109.4(9) . .
C16 O2 Cu2 117.3(8) . .
Cu1 O2 Cu2 111.2(6) . .
C19 O3 Cu2 129.0(9) . .
C34 O4 Cu1 119.9(9) . 2
C34 O4 Cu2 109.2(10) . .
Cu1 O4 Cu2 116.8(6) 2 .
C18 O5 Cu1 129.6(16) . .
C18 O5 H5C 108.8 . .
Cu1 O5 H5C 76.3 . .
C35 O6 Cu2 132.8(18) . .
C35 O6 H6C 101.3 . .
Cu2 O6 H6C 117.1 . .
O1 C1 C2 117.9(11) . .
O1 C1 C6 122.1(11) . .
C2 C1 C6 120.0 . .
C3 C2 C1 120.0 . .
C3 C2 H2 120.0 . .
C1 C2 H2 120.0 . .
C4 C3 C2 120.0 . .
C4 C3 H3 120.0 . .
C2 C3 H3 120.0 . .
C3 C4 C5 120.0 . .
C3 C4 Cl1 117.2(11) . .
C5 C4 Cl1 122.8(11) . .
C6 C5 C4 120.0 . .
C6 C5 H5 120.0 . .
C4 C5 H5 120.0 . .
C5 C6 C1 120.0 . .
C5 C6 C7 113.5(13) . .
C1 C6 C7 126.5(13) . .
N1 C7 C6 124.4(17) . .
N1 C7 H7 117.8 . .
C6 C7 H7 117.8 . .
N1 C8 C9 111.8(14) . .
N1 C8 C16 104.2(14) . .
C9 C8 C16 111.8(16) . .
N1 C8 H8 109.7 . .
C9 C8 H8 109.7 . .
C16 C8 H8 109.7 . .
C8 C9 C10 114.5(13) . .
C8 C9 H9A 108.6 . .
C10 C9 H9A 108.6 . .
C8 C9 H9B 108.6 . .
C10 C9 H9B 108.6 . .
H9A C9 H9B 107.6 . .
C11 C10 C15 120.0 . .
C11 C10 C9 119.2(11) . .
C15 C10 C9 120.8(11) . .
C12 C11 C10 120.0 . .
C12 C11 H11 120.0 . .
C10 C11 H11 120.0 . .
C11 C12 C13 120.0 . .
C11 C12 H12 120.0 . .
C13 C12 H12 120.0 . .
C14 C13 C12 120.0 . .
C14 C13 H13 120.0 . .
C12 C13 H13 120.0 . .
C15 C14 C13 120.0 . .
C15 C14 H14 120.0 . .
C13 C14 H14 120.0 . .
C14 C15 C10 120.0 . .
C14 C15 H15 120.0 . .
C10 C15 H15 120.0 . .
O2 C16 C8 106.8(13) . .
O2 C16 H16A 110.4 . .
C8 C16 H16A 110.4 . .
O2 C16 H16B 110.4 . .
C8 C16 H16B 110.4 . .
H16A C16 H16B 108.6 . .
O5 C18 H18A 109.5 . .
O5 C18 H18B 109.5 . .
H18A C18 H18B 109.5 . .
O5 C18 H18C 109.5 . .
H18A C18 H18C 109.5 . .
H18B C18 H18C 109.5 . .
O3 C19 C20 117.7(10) . .
O3 C19 C24 122.3(10) . .
C20 C19 C24 120.0 . .
C19 C20 C21 120.0 . .
C19 C20 H20 120.0 . .
C21 C20 H20 120.0 . .
C22 C21 C20 120.0 . .
C22 C21 H21 120.0 . .
C20 C21 H21 120.0 . .
C21 C22 C23 120.0 . .
C21 C22 Cl2 121.4(9) . .
C23 C22 Cl2 118.6(9) . .
C22 C23 C24 120.0 . .
C22 C23 H23 120.0 . .
C24 C23 H23 120.0 . .
C23 C24 C19 120.0 . .
C23 C24 C25 113.9(11) . .
C19 C24 C25 126.1(11) . .
N2 C25 C24 122.5(14) . .
N2 C25 H25 118.7 . .
C24 C25 H25 118.7 . .
N2 C26 C34 105.4(14) . .
N2 C26 C27 112.3(14) . .
C34 C26 C27 114.1(17) . .
N2 C26 H26 108.3 . .
C34 C26 H26 108.3 . .
C27 C26 H26 108.3 . .
C28 C27 C26 118.0(17) . .
C28 C27 H27A 107.8 . .
C26 C27 H27A 107.8 . .
C28 C27 H27B 107.8 . .
C26 C27 H27B 107.8 . .
H27A C27 H27B 107.2 . .
C29 C28 C33 120.0 . .
C29 C28 C27 114.3(13) . .
C33 C28 C27 125.6(13) . .
C28 C29 C30 120.0 . .
C28 C29 H29 120.0 . .
C30 C29 H29 120.0 . .
C31 C30 C29 120.0 . .
C31 C30 H30 120.0 . .
C29 C30 H30 120.0 . .
C30 C31 C32 120.0 . .
C30 C31 H31 120.0 . .
C32 C31 H31 120.0 . .
C31 C32 C33 120.0 . .
C31 C32 H32 120.0 . .
C33 C32 H32 120.0 . .
C32 C33 C28 120.0 . .
C32 C33 H33 120.0 . .
C28 C33 H33 120.0 . .
O4 C34 C26 106.8(14) . .
O4 C34 H34A 110.4 . .
C26 C34 H34A 110.4 . .
O4 C34 H34B 110.4 . .
C26 C34 H34B 110.4 . .
H34A C34 H34B 108.6 . .
O6 C35 H35A 109.5 . .
O6 C35 H35B 109.5 . .
H35A C35 H35B 109.5 . .
O6 C35 H35C 109.5 . .
H35A C35 H35C 109.5 . .
H35B C35 H35C 109.5 . .

loop_
_geom_bond_atom_site_label_1
_geom_bond_atom_site_label_2
_geom_bond_distance
_geom_bond_site_symmetry_2
Cu1 N1 1.873(13) .
Cu1 O2 1.893(10) .
Cu1 O4 1.908(11) 2
Cu1 O1 1.929(12) .
Cu1 O5 2.832(16) .
Cu2 O3 1.886(11) .
Cu2 O4 1.934(10) .
Cu2 N2 1.938(12) .
Cu2 O2 1.967(11) .
Cu2 O6 2.534(17) .
N1 C7 1.36(2) .
N1 C8 1.41(2) .
N2 C25 1.335(18) .
N2 C26 1.485(19) .
O1 C1 1.314(14) .
O2 C16 1.485(17) .
O3 C19 1.327(13) .
O4 C34 1.415(18) .
O4 Cu1 1.908(11) 2
O5 C18 1.37(2) .
O5 H5C 0.8686 .
O6 C35 1.38(2) .
O6 H6C 0.8949 .
Cl1 C4 1.721(11) .
Cl2 C22 1.754(9) .
C1 C2 1.3900 .
C1 C6 1.3900 .
C2 C3 1.3900 .
C2 H2 0.9300 .
C3 C4 1.3900 .
C3 H3 0.9300 .
C4 C5 1.3900 .
C5 C6 1.3900 .
C5 H5 0.9300 .
C6 C7 1.432(19) .
C7 H7 0.9300 .
C8 C9 1.47(2) .
C8 C16 1.53(2) .
C8 H8 0.9800 .
C9 C10 1.534(19) .
C9 H9A 0.9700 .
C9 H9B 0.9700 .
C10 C11 1.3900 .
C10 C15 1.3900 .
C11 C12 1.3900 .
C11 H11 0.9300 .
C12 C13 1.3900 .
C12 H12 0.9300 .
C13 C14 1.3900 .
C13 H13 0.9300 .
C14 C15 1.3900 .
C14 H14 0.9300 .
C15 H15 0.9300 .
C16 H16A 0.9700 .
C16 H16B 0.9700 .
C18 H18A 0.9600 .
C18 H18B 0.9600 .
C18 H18C 0.9600 .
C19 C20 1.3900 .
C19 C24 1.3900 .
C20 C21 1.3900 .
C20 H20 0.9300 .
C21 C22 1.3900 .
C21 H21 0.9300 .
C22 C23 1.3900 .
C23 C24 1.3900 .
C23 H23 0.9300 .
C24 C25 1.458(16) .
C25 H25 0.9300 .
C26 C34 1.50(2) .
C26 C27 1.52(2) .
C26 H26 0.9800 .
C27 C28 1.43(2) .
C27 H27A 0.9700 .
C27 H27B 0.9700 .
C28 C29 1.3900 .
C28 C33 1.3900 .
C29 C30 1.3900 .
C29 H29 0.9300 .
C30 C31 1.3900 .
C30 H30 0.9300 .
C31 C32 1.3900 .
C31 H31 0.9300 .
C32 C33 1.3900 .
C32 H32 0.9300 .
C33 H33 0.9300 .
C34 H34A 0.9700 .
C34 H34B 0.9700 .
C35 H35A 0.9600 .
C35 H35B 0.9600 .
C35 H35C 0.9600 .

loop_
_geom_hbond_atom_site_label_D
_geom_hbond_atom_site_label_H
_geom_hbond_atom_site_label_A
_geom_hbond_distance_DH
_geom_hbond_distance_HA
_geom_hbond_distance_DA
_geom_hbond_angle_DHA
_geom_hbond_site_symmetry_A
C34 H34B O6 0.97 2.42 3.06(3) 123.4 .
C34 H34A O5 0.97 2.38 3.15(2) 136.3 2
C16 H16A O3 0.97 2.62 3.128(19) 113.2 .
O6 H6C O1 0.89 2.14 2.881(19) 139.6 2
O5 H5C O3 0.87 1.99 2.79(2) 153.1 .
C34 H34B O6 0.97 2.42 3.06(3) 123.4 .
C34 H34A O5 0.97 2.38 3.15(2) 136.3 2
C16 H16A O3 0.97 2.62 3.128(19) 113.2 .
O6 H6C O1 0.89 2.14 2.881(19) 139.6 2
O5 H5C O3 0.87 1.99 2.79(2) 153.1 .

loop_
_geom_torsion_atom_site_label_1
_geom_torsion_atom_site_label_2
_geom_torsion_atom_site_label_3
_geom_torsion_atom_site_label_4
_geom_torsion
C1 C2 C3 C4 0.0
